data_7220456
loop_
_publ_author_name
'Bing, Yingying'
'Yu, Meihui'
'ming, hu'

_publ_section_title
;
 Synthesis, structures, and properties of seven transition metal
 coordination polymers based on a long semirigid dicarboxylic acid ligand
;
_journal_name_full 'RSC Adv.'
_journal_paper_doi 10.1039/C5RA06012E
_journal_year 2015
_chemical_formula_sum 'C20 H16 Cd O8'
_chemical_formula_weight 496.74
_chemical_name_systematic
; 
 ? 
;
_space_group_IT_number 62
_symmetry_cell_setting orthorhombic
_symmetry_space_group_name_Hall '-P 2ac 2n'
_symmetry_space_group_name_H-M 'P n m a'
_atom_sites_solution_hydrogens geom
_atom_sites_solution_primary direct
_atom_sites_solution_secondary difmap
_audit_creation_method SHELXL-97
_audit_update_record
;
2015-03-12 deposited with the CCDC.
2015-05-13 downloaded from the CCDC.
;
_cell_angle_alpha 90.00
_cell_angle_beta 90.00
_cell_angle_gamma 90.00
_cell_formula_units_Z 4
_cell_length_a 5.7913(3)
_cell_length_b 40.564(2)
_cell_length_c 7.9028(4)
_cell_measurement_temperature 293(2)
_cell_volume 1856.51(16)
_computing_structure_refinement 'SHELXL-97 (Sheldrick, 1997)'
_computing_structure_solution 'SHELXS-97 (Sheldrick, 1990)'
_diffrn_ambient_temperature 293(2)
_diffrn_measured_fraction_theta_full 0.993
_diffrn_measured_fraction_theta_max 0.993
_diffrn_radiation_monochromator graphite
_diffrn_radiation_source 'fine-focus sealed tube'
_diffrn_radiation_type MoK\a
_diffrn_radiation_wavelength 0.71073
_diffrn_reflns_av_R_equivalents 0.0180
_diffrn_reflns_av_sigmaI/netI 0.0137
_diffrn_reflns_limit_h_max 6
_diffrn_reflns_limit_h_min -6
_diffrn_reflns_limit_k_max 45
_diffrn_reflns_limit_k_min -47
_diffrn_reflns_limit_l_max 6
_diffrn_reflns_limit_l_min -9
_diffrn_reflns_number 8900
_diffrn_reflns_theta_full 25.01
_diffrn_reflns_theta_max 25.01
_diffrn_reflns_theta_min 1.00
_exptl_absorpt_coefficient_mu 1.224
_exptl_crystal_density_diffrn 1.777
_exptl_crystal_density_method 'not measured'
_exptl_crystal_description block
_exptl_crystal_F_000 992
_exptl_crystal_size_max 0.2
_exptl_crystal_size_mid 0.2
_exptl_crystal_size_min 0.2
_refine_diff_density_max 1.165
_refine_diff_density_min -0.718
_refine_diff_density_rms 0.202
_refine_ls_extinction_coef 0.0184(17)
_refine_ls_extinction_expression Fc^*^=kFc[1+0.001xFc^2^\l^3^/sin(2\q)]^-1/4^
_refine_ls_extinction_method SHELXL
_refine_ls_goodness_of_fit_ref 1.070
_refine_ls_hydrogen_treatment mixed
_refine_ls_matrix_type full
_refine_ls_number_parameters 145
_refine_ls_number_reflns 1656
_refine_ls_number_restraints 1
_refine_ls_restrained_S_all 1.071
_refine_ls_R_factor_all 0.0361
_refine_ls_R_factor_gt 0.0326
_refine_ls_shift/su_max 0.020
_refine_ls_shift/su_mean 0.003
_refine_ls_structure_factor_coef Fsqd
_refine_ls_weighting_details 'calc w=1/[\s^2^(Fo^2^)+(0.1082P)^2^+2.3823P] where P=(Fo^2^+2Fc^2^)/3'
_refine_ls_weighting_scheme calc
_refine_ls_wR_factor_gt 0.1243
_refine_ls_wR_factor_ref 0.1329
_reflns_number_gt 1620
_reflns_number_total 1656
_reflns_threshold_expression >2sigma(I)
_cod_data_source_file c5ra06012e2.cif
_cod_data_source_block 3
_cod_original_sg_symbol_H-M Pnma
_cod_database_code 7220456

loop_
_symmetry_equiv_pos_as_xyz
'x, y, z'
'-x+1/2, -y, z+1/2'
'x+1/2, -y+1/2, -z+1/2'
'-x, y+1/2, -z'
'-x, -y, -z'
'x-1/2, y, -z-1/2'
'-x-1/2, y-1/2, z-1/2'
'x, -y-1/2, z'

loop_
_atom_site_label
_atom_site_type_symbol
_atom_site_fract_x
_atom_site_fract_y
_atom_site_fract_z
_atom_site_U_iso_or_equiv
_atom_site_adp_type
_atom_site_occupancy
_atom_site_symmetry_multiplicity
_atom_site_calc_flag
_atom_site_refinement_flags
Cd1 Cd 0.22106(8) 0.2500 0.06446(4) 0.0212(3) Uani 1 2 d SU
O1 O 0.0741(12) 0.2500 -0.1997(6) 0.0511(15) Uani 1 2 d S
O2 O 0.3299(8) 0.2500 0.3525(6) 0.0248(9) Uani 1 2 d S
O3 O 0.5199(6) 0.28878(7) -0.0136(4) 0.0348(7) Uani 1 1 d U
O5 O 0.1952(7) 0.19334(10) 0.0958(5) 0.0421(9) Uani 1 1 d .
O6 O 0.7430(6) 0.05847(10) -0.0127(7) 0.0451(9) Uani 1 1 d .
C C 0.3924(8) 0.18800(9) 0.0372(5) 0.0267(9) Uani 1 1 d .
C11 C 0.6869(10) 0.14669(13) -0.0595(5) 0.0361(12) Uani 1 1 d .
H11 H 0.7740 0.1639 -0.1039 0.043 Uiso 1 1 calc R
C13 C 0.4054(10) 0.02597(11) -0.0918(6) 0.0393(11) Uani 1 1 d .
H13 H 0.3429 0.0434 -0.1528 0.047 Uiso 1 1 calc R
C14 C 0.3548(9) 0.12760(11) 0.0911(5) 0.0320(9) Uani 1 1 d .
H14 H 0.2159 0.1319 0.1458 0.038 Uiso 1 1 calc R
C16 C 0.4343(10) 0.09537(11) 0.0814(5) 0.0365(11) Uani 1 1 d .
H16 H 0.3514 0.0782 0.1305 0.044 Uiso 1 1 calc R
C17 C 0.6404(8) 0.08919(9) -0.0032(6) 0.0312(9) Uani 1 1 d .
C22 C 0.4782(8) 0.15340(9) 0.0209(5) 0.0286(9) Uani 1 1 d .
C25 C 0.7661(9) 0.11460(16) -0.0741(6) 0.0377(14) Uani 1 1 d .
H25 H 0.9030 0.1102 -0.1312 0.045 Uiso 1 1 calc R
C26 C 0.7053(9) 0.00426(15) 0.0873(7) 0.0376(12) Uani 1 1 d .
H26 H 0.8430 0.0073 0.1458 0.045 Uiso 1 1 calc R
C27 C 0.6109(8) 0.02978(10) -0.0041(6) 0.0336(9) Uani 1 1 d .
H30 H 0.283(8) 0.2627(14) 0.398(7) 0.018(13) Uiso 1 1 d .
H1 H 0.060(16) 0.263(2) -0.257(9) 0.10(3) Uiso 1 1 d .

loop_
_atom_site_aniso_label
_atom_site_aniso_U_11
_atom_site_aniso_U_22
_atom_site_aniso_U_33
_atom_site_aniso_U_23
_atom_site_aniso_U_13
_atom_site_aniso_U_12
Cd1 0.0214(4) 0.0198(4) 0.0225(4) 0.000 -0.00027(12) 0.000
O1 0.086(4) 0.048(3) 0.019(2) 0.000 -0.017(2) 0.000
O2 0.028(2) 0.019(2) 0.028(2) 0.000 0.0030(18) 0.000
O3 0.0440(18) 0.0192(14) 0.0413(16) -0.0032(12) -0.0034(15) 0.0033(13)
O5 0.042(2) 0.0250(18) 0.059(2) -0.0034(16) 0.0047(17) 0.0027(15)
O6 0.0369(18) 0.0210(19) 0.077(3) -0.001(2) 0.0076(17) 0.0027(12)
C 0.038(3) 0.0141(19) 0.0281(17) 0.0010(14) -0.0039(17) 0.0019(17)
C11 0.042(3) 0.018(2) 0.048(3) 0.0015(16) 0.0066(18) -0.002(2)
C13 0.045(3) 0.022(2) 0.050(2) 0.0052(18) -0.003(2) 0.006(2)
C14 0.035(2) 0.022(2) 0.039(2) -0.0033(16) 0.003(2) 0.0013(19)
C16 0.042(3) 0.018(2) 0.049(3) 0.0008(15) 0.0067(19) -0.003(2)
C17 0.036(2) 0.0176(19) 0.040(2) -0.0009(17) -0.001(2) 0.0003(17)
C22 0.036(2) 0.021(2) 0.0296(18) 0.0024(15) -0.0026(19) 0.0000(17)
C25 0.037(3) 0.027(3) 0.049(4) -0.0056(19) 0.0090(16) -0.0017(19)
C26 0.038(3) 0.030(3) 0.044(3) -0.004(2) -0.0036(18) 0.005(2)
C27 0.039(2) 0.021(2) 0.041(2) -0.0042(18) 0.006(2) 0.0026(18)

loop_
_atom_type_symbol
_atom_type_description
_atom_type_scat_dispersion_real
_atom_type_scat_dispersion_imag
_atom_type_scat_source
C C 0.0033 0.0016 'International Tables Vol C Tables 4.2.6.8 and 6.1.1.4'
H H 0.0000 0.0000 'International Tables Vol C Tables 4.2.6.8 and 6.1.1.4'
Cd Cd -0.8075 1.2024 'International Tables Vol C Tables 4.2.6.8 and 6.1.1.4'
O O 0.0106 0.0060 'International Tables Vol C Tables 4.2.6.8 and 6.1.1.4'

loop_
_geom_angle_atom_site_label_1
_geom_angle_atom_site_label_2
_geom_angle_atom_site_label_3
_geom_angle
_geom_angle_site_symmetry_1
_geom_angle_site_symmetry_3
O1 Cd1 O5 94.28(10) . 8_565
O1 Cd1 O5 94.28(10) . .
O5 Cd1 O5 165.6(2) 8_565 .
O1 Cd1 O2 84.0(2) . 6_556
O5 Cd1 O2 84.73(10) 8_565 6_556
O5 Cd1 O2 84.73(10) . 6_556
O1 Cd1 O2 173.3(2) . .
O5 Cd1 O2 85.08(10) 8_565 .
O5 Cd1 O2 85.08(11) . .
O2 Cd1 O2 89.32(10) 6_556 .
O1 Cd1 O3 91.96(15) . .
O5 Cd1 O3 55.12(12) 8_565 .
O5 Cd1 O3 135.96(12) . .
O2 Cd1 O3 139.31(7) 6_556 .
O2 Cd1 O3 93.13(11) . .
O1 Cd1 O3 91.96(15) . 8_565
O5 Cd1 O3 135.96(12) 8_565 8_565
O5 Cd1 O3 55.12(12) . 8_565
O2 Cd1 O3 139.31(7) 6_556 8_565
O2 Cd1 O3 93.13(11) . 8_565
O3 Cd1 O3 81.15(14) . 8_565
O1 Cd1 C 93.70(11) . 8_565
O5 Cd1 C 27.40(15) 8_565 8_565
O5 Cd1 C 162.20(13) . 8_565
O2 Cd1 C 111.93(10) 6_556 8_565
O2 Cd1 C 88.80(9) . 8_565
O3 Cd1 C 27.73(12) . 8_565
O3 Cd1 C 108.73(12) 8_565 8_565
O1 Cd1 C 93.70(11) . .
O5 Cd1 C 162.20(13) 8_565 .
O5 Cd1 C 27.40(15) . .
O2 Cd1 C 111.93(10) 6_556 .
O2 Cd1 C 88.80(9) . .
O3 Cd1 C 108.73(12) . .
O3 Cd1 C 27.73(12) 8_565 .
C Cd1 C 136.0(2) 8_565 .
Cd1 O1 H1 129(7) . .
Cd1 O2 Cd1 121.65(19) 6_656 .
Cd1 O2 H30 103(4) 6_656 .
Cd1 O2 H30 114(5) . .
C O3 Cd1 89.2(3) 8_565 .
C O5 Cd1 94.2(3) . .
C17 O6 C27 120.9(3) . .
O5 C O3 121.5(4) . 8_565
O5 C C22 119.8(4) . .
O3 C C22 118.6(4) 8_565 .
O5 C Cd1 58.4(2) . .
O3 C Cd1 63.1(2) 8_565 .
C22 C Cd1 177.9(3) . .
C25 C11 C22 120.6(5) . .
C25 C11 H11 119.7 . .
C22 C11 H11 119.7 . .
C26 C13 C27 118.9(4) 5_655 .
C26 C13 H13 120.5 5_655 .
C27 C13 H13 120.5 . .
C16 C14 C22 121.3(5) . .
C16 C14 H14 119.4 . .
C22 C14 H14 119.4 . .
C14 C16 C17 118.8(4) . .
C14 C16 H16 120.6 . .
C17 C16 H16 120.6 . .
C25 C17 O6 115.1(4) . .
C25 C17 C16 120.9(4) . .
O6 C17 C16 123.9(4) . .
C14 C22 C11 118.9(4) . .
C14 C22 C 120.3(4) . .
C11 C22 C 120.8(4) . .
C17 C25 C11 119.6(5) . .
C17 C25 H25 120.2 . .
C11 C25 H25 120.2 . .
C27 C26 C13 119.8(5) . 5_655
C27 C26 H26 120.1 . .
C13 C26 H26 120.1 5_655 .
C26 C27 C13 121.3(4) . .
C26 C27 O6 115.8(4) . .
C13 C27 O6 122.7(4) . .

loop_
_geom_bond_atom_site_label_1
_geom_bond_atom_site_label_2
_geom_bond_distance
_geom_bond_site_symmetry_2
Cd1 O1 2.255(5) .
Cd1 O5 2.316(4) 8_565
Cd1 O5 2.316(4) .
Cd1 O2 2.358(4) 6_556
Cd1 O2 2.362(4) .
Cd1 O3 2.419(3) .
Cd1 O3 2.419(3) 8_565
Cd1 C 2.712(4) 8_565
Cd1 C 2.712(4) .
O1 H1 0.71(8) .
O2 Cd1 2.358(4) 6_656
O2 H30 0.68(5) .
O3 C 1.262(5) 8_565
O5 C 1.251(7) .
O6 C17 1.383(6) .
O6 C27 1.394(6) .
C O3 1.262(5) 8_565
C C22 1.494(5) .
C11 C25 1.385(9) .
C11 C22 1.393(7) .
C11 H11 0.9300 .
C13 C26 1.384(8) 5_655
C13 C27 1.386(7) .
C13 H13 0.9300 .
C14 C16 1.388(6) .
C14 C22 1.383(6) .
C14 H14 0.9300 .
C16 C17 1.391(7) .
C16 H16 0.9300 .
C17 C25 1.381(7) .
C25 H25 0.9300 .
C26 C27 1.376(7) .
C26 C13 1.384(8) 5_655
C26 H26 0.9300 .

loop_
_geom_torsion_atom_site_label_1
_geom_torsion_atom_site_label_2
_geom_torsion_atom_site_label_3
_geom_torsion_atom_site_label_4
_geom_torsion
_geom_torsion_site_symmetry_1
_geom_torsion_site_symmetry_4
O1 Cd1 O2 Cd1 180.0 . 6_656
O5 Cd1 O2 Cd1 -95.23(10) 8_565 6_656
O5 Cd1 O2 Cd1 95.23(10) . 6_656
O2 Cd1 O2 Cd1 180.0 6_556 6_656
O3 Cd1 O2 Cd1 -40.65(7) . 6_656
O3 Cd1 O2 Cd1 40.65(7) 8_565 6_656
C Cd1 O2 Cd1 -68.04(10) 8_565 6_656
C Cd1 O2 Cd1 68.04(10) . 6_656
O1 Cd1 O3 C 94.2(3) . 8_565
O5 Cd1 O3 C 0.4(2) 8_565 8_565
O5 Cd1 O3 C -167.6(2) . 8_565
O2 Cd1 O3 C 11.2(3) 6_556 8_565
O2 Cd1 O3 C -81.4(2) . 8_565
O3 Cd1 O3 C -174.10(19) 8_565 8_565
C Cd1 O3 C -171.2(3) . 8_565
O1 Cd1 O5 C 89.8(3) . .
O5 Cd1 O5 C -143.8(6) 8_565 .
O2 Cd1 O5 C 173.3(3) 6_556 .
O2 Cd1 O5 C -96.9(3) . .
O3 Cd1 O5 C -7.5(4) . .
O3 Cd1 O5 C 0.4(2) 8_565 .
C Cd1 O5 C -26.6(5) 8_565 .
Cd1 O5 C O3 -0.7(5) . 8_565
Cd1 O5 C C22 -178.7(3) . .
O1 Cd1 C O5 -92.2(3) . .
O5 Cd1 C O5 151.3(6) 8_565 .
O2 Cd1 C O5 -7.2(3) 6_556 .
O2 Cd1 C O5 81.6(3) . .
O3 Cd1 C O5 174.5(3) . .
O3 Cd1 C O5 -179.3(4) 8_565 .
C Cd1 C O5 168.6(2) 8_565 .
O1 Cd1 C O3 87.2(3) . 8_565
O5 Cd1 C O3 -29.3(5) 8_565 8_565
O5 Cd1 C O3 179.3(4) . 8_565
O2 Cd1 C O3 172.2(2) 6_556 8_565
O2 Cd1 C O3 -99.1(2) . 8_565
O3 Cd1 C O3 -6.2(2) . 8_565
C Cd1 C O3 -12.0(4) 8_565 8_565
O1 Cd1 C C22 -59(8) . .
O5 Cd1 C C22 -176(8) 8_565 .
O5 Cd1 C C22 33(8) . .
O2 Cd1 C C22 26(8) 6_556 .
O2 Cd1 C C22 115(8) . .
O3 Cd1 C C22 -153(8) . .
O3 Cd1 C C22 -146(8) 8_565 .
C Cd1 C C22 -158(8) 8_565 .
C22 C14 C16 C17 -1.0(7) . .
C27 O6 C17 C25 -156.8(5) . .
C27 O6 C17 C16 27.8(8) . .
C14 C16 C17 C25 1.1(7) . .
C14 C16 C17 O6 176.1(5) . .
C16 C14 C22 C11 -0.5(7) . .
C16 C14 C22 C -178.3(4) . .
C25 C11 C22 C14 2.1(7) . .
C25 C11 C22 C 179.9(4) . .
O5 C C22 C14 -8.8(6) . .
O3 C C22 C14 173.1(4) 8_565 .
Cd1 C C22 C14 -41(8) . .
O5 C C22 C11 173.5(4) . .
O3 C C22 C11 -4.6(6) 8_565 .
Cd1 C C22 C11 141(8) . .
O6 C17 C25 C11 -175.0(5) . .
C16 C17 C25 C11 0.5(7) . .
C22 C11 C25 C17 -2.1(7) . .
C13 C26 C27 C13 0.3(9) 5_655 .
C13 C26 C27 O6 -175.1(5) 5_655 .
C26 C13 C27 C26 -0.3(8) 5_655 .
C26 C13 C27 O6 174.8(5) 5_655 .
C17 O6 C27 C26 -140.6(5) . .
C17 O6 C27 C13 44.1(8) . .
